data_7012276
loop_
_publ_author_name
'Matsui, Shigekazu'
'Spaniol, Thomas P.'
'Takagi, Yukihiro'
'Yoshida, Yasunori'
'Okuda, Jun'

_publ_section_title
;
 Efficient ethylene polymerisation catalysis by a cationic benzyl
 hafnium complex containing pyrrolide-imine ligandsElectronic
 supplementary information (ESI) available: experimental and
 spectroscopic details. See http://www.rsc.org/suppdata/dt/b2/b209582c/
;
_journal_issue 24
_journal_name_full 'Journal of the Chemical Society, Dalton Transactions'
_journal_page_first 4529
_journal_paper_doi 10.1039/b209582c
_journal_year 2002
_chemical_formula_sum 'C32 H40 Hf N4'
_chemical_formula_weight 659.19
_space_group_IT_number 14
_symmetry_cell_setting monoclinic
_symmetry_space_group_name_Hall '-P 2ybc'
_symmetry_space_group_name_H-M 'P 1 21/c 1'
_atom_sites_solution_hydrogens geom
_atom_sites_solution_primary direct
_atom_sites_solution_secondary difmap
_audit_creation_method SHELXL-97
_cell_angle_alpha 90.00
_cell_angle_beta 95.228(7)
_cell_angle_gamma 90.00
_cell_formula_units_Z 4
_cell_length_a 13.6020(10)
_cell_length_b 9.7110(5)
_cell_length_c 22.397(2)
_cell_measurement_reflns_used 25
_cell_measurement_temperature 293(2)
_cell_volume 2946.1(4)
_computing_cell_refinement 'CAD4 (Enraf Nonius)'
_computing_data_collection 'CAD4 (Enraf Nonius)'
_computing_data_reduction 'XCAD4 (Harms & Wocadlo, 1995)'
_computing_molecular_graphics 'Ortep-3 for Windows (Farrugia, 1999)'
_computing_structure_refinement 'SHELXL-97 (Sheldrick, 1997)'
_computing_structure_solution 'SHELXS-86 (Sheldrick, 1986)'
_diffrn_ambient_temperature 293(2)
_diffrn_measured_fraction_theta_full 0.998
_diffrn_measured_fraction_theta_max 0.998
_diffrn_measurement_device_type 'CAD4 (Enraf-Nonius)'
_diffrn_measurement_method \w-scans
_diffrn_radiation_monochromator graphite
_diffrn_radiation_source 'fine-focus sealed tube'
_diffrn_radiation_type MoK\a
_diffrn_radiation_wavelength 0.71073
_diffrn_reflns_av_R_equivalents 0.0736
_diffrn_reflns_av_sigmaI/netI 0.1212
_diffrn_reflns_limit_h_max 15
_diffrn_reflns_limit_h_min -17
_diffrn_reflns_limit_k_max 12
_diffrn_reflns_limit_k_min 0
_diffrn_reflns_limit_l_max 28
_diffrn_reflns_limit_l_min -28
_diffrn_reflns_number 12320
_diffrn_reflns_theta_full 26.96
_diffrn_reflns_theta_max 26.96
_diffrn_reflns_theta_min 3.01
_diffrn_standards_decay_% 4
_diffrn_standards_interval_time 60
_diffrn_standards_number 3
_exptl_absorpt_coefficient_mu 3.567
_exptl_absorpt_correction_T_max 0.6977
_exptl_absorpt_correction_T_min 0.5793
_exptl_absorpt_correction_type semi-empirical
_exptl_absorpt_process_details
;
psi-scans
North A.C.T., Phillips D.C. & Mathews F.S. (1968) Acta. Cryst. A24, 351
Number of psi-scan sets used was   8
Theta correction was applied.
Averaged transmission function was used.
No Fourier smoothing was applied.
;
_exptl_crystal_colour colourless
_exptl_crystal_density_diffrn 1.486
_exptl_crystal_density_method 'not measured'
_exptl_crystal_description needle
_exptl_crystal_F_000 1328
_exptl_crystal_size_max 0.4
_exptl_crystal_size_mid 0.09
_exptl_crystal_size_min 0.09
_refine_diff_density_max 1.699
_refine_diff_density_min -0.696
_refine_diff_density_rms 0.144
_refine_ls_extinction_method none
_refine_ls_goodness_of_fit_ref 0.986
_refine_ls_hydrogen_treatment mixed
_refine_ls_matrix_type full
_refine_ls_number_parameters 427
_refine_ls_number_reflns 6401
_refine_ls_number_restraints 0
_refine_ls_restrained_S_all 0.986
_refine_ls_R_factor_all 0.1253
_refine_ls_R_factor_gt 0.0525
_refine_ls_shift/su_max 0.177
_refine_ls_shift/su_mean 0.001
_refine_ls_structure_factor_coef Fsqd
_refine_ls_weighting_details 'calc w=1/[\s^2^(Fo^2^)+(0.0293P)^2^+0.0000P] where P=(Fo^2^+2Fc^2^)/3'
_refine_ls_weighting_scheme calc
_refine_ls_wR_factor_gt 0.0772
_refine_ls_wR_factor_ref 0.0936
_reflns_number_gt 3605
_reflns_number_total 6401
_reflns_threshold_expression >2sigma(I)
_cod_data_source_file b209582c.txt
_cod_data_source_block sm8
_cod_original_sg_symbol_H-M ' P 1 21/c 1'
_cod_database_code 7012276

loop_
_symmetry_equiv_pos_as_xyz
'x, y, z'
'-x, y+1/2, -z+1/2'
'-x, -y, -z'
'x, -y-1/2, z-1/2'

loop_
_atom_site_label
_atom_site_type_symbol
_atom_site_fract_x
_atom_site_fract_y
_atom_site_fract_z
_atom_site_U_iso_or_equiv
_atom_site_adp_type
_atom_site_occupancy
_atom_site_symmetry_multiplicity
_atom_site_calc_flag
_atom_site_refinement_flags
_atom_site_disorder_assembly
_atom_site_disorder_group
Hf Hf 0.19935(2) 0.12684(4) 0.147278(15) 0.03485(10) Uani 1 1 d . . .
N1 N 0.1259(5) -0.0683(7) 0.1203(3) 0.0424(17) Uani 1 1 d . . .
N2 N 0.2119(5) -0.0169(7) 0.2322(3) 0.0360(15) Uani 1 1 d . . .
N3 N 0.2701(5) 0.3224(7) 0.1755(3) 0.0374(17) Uani 1 1 d . . .
N4 N 0.3699(4) 0.0999(7) 0.1379(3) 0.0364(16) Uani 1 1 d . A .
C1 C 0.0701(6) -0.1186(12) 0.0720(4) 0.049(2) Uani 1 1 d . . .
H1 H 0.064(6) -0.075(8) 0.039(3) 0.05(3) Uiso 1 1 d . . .
C2 C 0.0305(8) -0.2452(11) 0.0843(6) 0.067(3) Uani 1 1 d . . .
H2 H 0.004(6) -0.292(8) 0.060(3) 0.04(3) Uiso 1 1 d . . .
C3 C 0.0615(7) -0.2717(10) 0.1433(5) 0.054(3) Uani 1 1 d . . .
H3 H 0.049(5) -0.331(7) 0.166(3) 0.02(2) Uiso 1 1 d . . .
C4A C 0.129(2) -0.157(3) 0.1589(14) 0.056(10) Uiso 0.50 1 d P . .
C4B C 0.1140(16) -0.165(2) 0.1659(9) 0.018(5) Uiso 0.50 1 d P . .
C5 C 0.1637(6) -0.1313(12) 0.2208(4) 0.047(2) Uani 1 1 d . . .
H5 H 0.155(6) -0.186(8) 0.240(3) 0.04(3) Uiso 1 1 d . . .
C6 C 0.2541(6) 0.0074(9) 0.2959(4) 0.046(2) Uani 1 1 d . . .
C7 C 0.1689(7) 0.0432(11) 0.3330(4) 0.067(3) Uani 1 1 d . . .
H7A H 0.1942 0.0622 0.3735 0.100 Uiso 1 1 calc R . .
H7B H 0.1238 -0.0330 0.3324 0.100 Uiso 1 1 calc R . .
H7C H 0.1349 0.1229 0.3162 0.100 Uiso 1 1 calc R . .
C8 C 0.3094(6) -0.1190(11) 0.3223(3) 0.058(2) Uani 1 1 d . . .
H8A H 0.3565 -0.1488 0.2956 0.087 Uiso 1 1 calc R . .
H8B H 0.2633 -0.1919 0.3274 0.087 Uiso 1 1 calc R . .
H8C H 0.3433 -0.0957 0.3604 0.087 Uiso 1 1 calc R . .
C9 C 0.3244(6) 0.1280(11) 0.2961(3) 0.053(2) Uani 1 1 d . . .
H9A H 0.2906 0.2062 0.2779 0.080 Uiso 1 1 calc R . .
H9B H 0.3791 0.1043 0.2739 0.080 Uiso 1 1 calc R . .
H9C H 0.3482 0.1500 0.3366 0.080 Uiso 1 1 calc R . .
C10 C 0.2453(8) 0.4509(12) 0.1938(4) 0.055(3) Uani 1 1 d . . .
H10 H 0.184(5) 0.463(8) 0.204(3) 0.03(2) Uiso 1 1 d . . .
C11 C 0.3218(12) 0.5368(14) 0.1924(7) 0.086(5) Uani 1 1 d . . .
H11 H 0.318(5) 0.582(6) 0.207(3) 0.00(2) Uiso 1 1 d . . .
C12 C 0.3999(8) 0.4670(12) 0.1733(6) 0.067(3) Uani 1 1 d . . .
H12 H 0.452(5) 0.497(8) 0.175(3) 0.02(2) Uiso 1 1 d . . .
C13 C 0.3670(6) 0.3329(8) 0.1629(4) 0.041(2) Uani 1 1 d . . .
C14 C 0.4155(7) 0.2151(10) 0.1443(4) 0.044(2) Uani 1 1 d . . .
H14 H 0.488(6) 0.231(9) 0.141(4) 0.07(3) Uiso 1 1 d . . .
C15 C 0.4257(6) -0.0244(10) 0.1204(4) 0.047(2) Uani 1 1 d . . .
C16A C 0.4751(17) -0.086(3) 0.1784(10) 0.087(8) Uiso 0.50 1 d P A 1
H16A H 0.5299 -0.0293 0.1931 0.130 Uiso 0.50 1 calc PR A 1
H16B H 0.4983 -0.1771 0.1707 0.130 Uiso 0.50 1 calc PR A 1
H16C H 0.4282 -0.0904 0.2079 0.130 Uiso 0.50 1 calc PR A 1
C17A C 0.3561(16) -0.128(3) 0.0933(10) 0.086(7) Uiso 0.50 1 d P A 1
H17A H 0.3075 -0.1480 0.1206 0.129 Uiso 0.50 1 calc PR A 1
H17B H 0.3913 -0.2102 0.0852 0.129 Uiso 0.50 1 calc PR A 1
H17C H 0.3240 -0.0921 0.0566 0.129 Uiso 0.50 1 calc PR A 1
C18A C 0.5043(15) 0.015(2) 0.0790(9) 0.063(6) Uiso 0.50 1 d P A 1
H18A H 0.4743 0.0667 0.0457 0.094 Uiso 0.50 1 calc PR A 1
H18B H 0.5336 -0.0672 0.0645 0.094 Uiso 0.50 1 calc PR A 1
H18C H 0.5543 0.0696 0.1007 0.094 Uiso 0.50 1 calc PR A 1
C16B C 0.4228(17) -0.126(3) 0.1700(9) 0.075(6) Uiso 0.50 1 d P A 2
H16D H 0.4435 -0.0821 0.2075 0.112 Uiso 0.50 1 calc PR A 2
H16E H 0.4663 -0.2012 0.1635 0.112 Uiso 0.50 1 calc PR A 2
H16F H 0.3567 -0.1598 0.1710 0.112 Uiso 0.50 1 calc PR A 2
C17B C 0.3691(13) -0.085(2) 0.0648(8) 0.053(5) Uiso 0.50 1 d P A 2
H17D H 0.3092 -0.1263 0.0756 0.079 Uiso 0.50 1 calc PR A 2
H17E H 0.4090 -0.1532 0.0476 0.079 Uiso 0.50 1 calc PR A 2
H17F H 0.3535 -0.0129 0.0360 0.079 Uiso 0.50 1 calc PR A 2
C18B C 0.5325(16) -0.003(2) 0.1102(10) 0.072(7) Uiso 0.50 1 d P A 2
H18D H 0.5377 0.0717 0.0824 0.108 Uiso 0.50 1 calc PR A 2
H18E H 0.5585 -0.0852 0.0941 0.108 Uiso 0.50 1 calc PR A 2
H18F H 0.5695 0.0194 0.1475 0.108 Uiso 0.50 1 calc PR A 2
C19 C 0.1754(8) 0.1758(12) 0.0487(4) 0.057(3) Uani 1 1 d . . .
H19A H 0.101(7) 0.198(10) 0.042(4) 0.08(3) Uiso 1 1 d . . .
H19B H 0.197(4) 0.108(6) 0.030(2) 0.000(16) Uiso 1 1 d . . .
C20 C 0.2292(7) 0.2988(10) 0.0278(4) 0.046(2) Uani 1 1 d . . .
C21 C 0.3162(8) 0.2893(11) 0.0003(4) 0.056(3) Uani 1 1 d . . .
H21 H 0.339(6) 0.185(9) -0.008(4) 0.06(3) Uiso 1 1 d . . .
C22 C 0.3662(10) 0.4057(15) -0.0166(5) 0.075(4) Uani 1 1 d . . .
H22 H 0.424(8) 0.392(13) -0.029(5) 0.10(4) Uiso 1 1 d . . .
C23 C 0.3336(12) 0.5321(15) -0.0064(5) 0.083(4) Uani 1 1 d . . .
H23 H 0.369(6) 0.615(11) -0.018(3) 0.07(3) Uiso 1 1 d . . .
C24 C 0.2443(15) 0.5443(15) 0.0218(6) 0.094(5) Uani 1 1 d . . .
H24 H 0.230(8) 0.618(12) 0.021(5) 0.08(4) Uiso 1 1 d . . .
C25 C 0.1965(9) 0.4311(12) 0.0369(5) 0.062(3) Uani 1 1 d . . .
H25 H 0.135(7) 0.435(9) 0.054(4) 0.07(3) Uiso 1 1 d . . .
C26 C 0.0619(7) 0.2347(11) 0.1739(5) 0.047(2) Uani 1 1 d . . .
H26A H 0.059(5) 0.321(7) 0.158(3) 0.03(2) Uiso 1 1 d . . .
H26B H 0.077(6) 0.247(8) 0.212(3) 0.04(3) Uiso 1 1 d . . .
C27 C -0.0324(6) 0.1657(9) 0.1528(4) 0.042(2) Uani 1 1 d . . .
C28 C -0.0689(7) 0.0568(10) 0.1843(4) 0.049(2) Uani 1 1 d . . .
H28 H -0.030(5) 0.032(7) 0.226(3) 0.025(18) Uiso 1 1 d . . .
C29 C -0.1500(8) -0.0160(12) 0.1618(5) 0.065(3) Uani 1 1 d . . .
H29 H -0.170(5) -0.102(9) 0.187(3) 0.05(2) Uiso 1 1 d . . .
C30 C -0.2001(8) 0.0224(14) 0.1097(6) 0.072(4) Uani 1 1 d . . .
H30 H -0.247(5) -0.025(7) 0.095(3) 0.021(19) Uiso 1 1 d . . .
C31 C -0.1688(7) 0.1308(16) 0.0779(5) 0.068(3) Uani 1 1 d . . .
H31 H -0.208(7) 0.160(11) 0.046(4) 0.09(4) Uiso 1 1 d . . .
C32 C -0.0852(7) 0.2048(11) 0.0993(4) 0.055(2) Uani 1 1 d . . .
H32 H -0.057(7) 0.286(10) 0.078(4) 0.09(4) Uiso 1 1 d . . .

loop_
_atom_site_aniso_label
_atom_site_aniso_U_11
_atom_site_aniso_U_22
_atom_site_aniso_U_33
_atom_site_aniso_U_23
_atom_site_aniso_U_13
_atom_site_aniso_U_12
Hf 0.03302(15) 0.03369(16) 0.03825(15) 0.0010(2) 0.00541(11) -0.0025(2)
N1 0.042(4) 0.033(4) 0.054(4) -0.009(4) 0.011(3) -0.009(3)
N2 0.039(4) 0.029(4) 0.040(4) 0.003(3) 0.002(3) -0.001(3)
N3 0.037(4) 0.032(4) 0.042(4) -0.002(3) -0.002(3) 0.002(3)
N4 0.034(3) 0.036(5) 0.040(4) -0.001(3) 0.009(3) -0.001(3)
C1 0.052(5) 0.045(6) 0.049(5) -0.006(6) 0.000(4) -0.002(6)
C2 0.060(7) 0.048(7) 0.092(9) -0.020(7) -0.005(6) -0.017(6)
C3 0.057(6) 0.041(6) 0.065(7) 0.012(5) 0.010(5) -0.009(5)
C5 0.042(5) 0.044(5) 0.058(6) 0.018(6) 0.015(4) 0.007(6)
C6 0.044(5) 0.053(6) 0.040(5) 0.005(4) 0.007(4) 0.004(5)
C7 0.061(6) 0.085(8) 0.055(6) 0.005(6) 0.014(5) 0.021(6)
C8 0.060(5) 0.064(6) 0.049(5) 0.007(6) -0.005(4) 0.009(6)
C9 0.051(5) 0.063(6) 0.044(4) 0.003(6) -0.007(4) -0.003(6)
C10 0.050(6) 0.065(7) 0.050(6) -0.016(5) 0.004(5) 0.001(6)
C11 0.095(11) 0.050(8) 0.112(12) -0.039(8) 0.012(8) -0.012(8)
C12 0.042(6) 0.045(7) 0.113(10) -0.010(6) 0.005(6) -0.014(6)
C13 0.040(5) 0.037(6) 0.044(5) 0.002(4) -0.008(4) -0.005(4)
C14 0.039(6) 0.042(6) 0.051(6) 0.004(5) 0.009(4) -0.001(5)
C15 0.034(5) 0.047(6) 0.061(6) -0.011(5) 0.007(4) 0.005(4)
C19 0.055(7) 0.065(8) 0.053(6) 0.000(5) 0.013(5) 0.004(6)
C20 0.051(6) 0.051(6) 0.037(5) 0.001(5) 0.000(4) -0.006(5)
C21 0.069(7) 0.052(7) 0.048(6) 0.000(5) 0.009(5) -0.007(6)
C22 0.086(9) 0.096(12) 0.045(6) 0.010(6) 0.014(6) -0.030(8)
C23 0.132(13) 0.064(9) 0.051(7) 0.012(7) 0.003(7) -0.039(9)
C24 0.169(17) 0.053(10) 0.058(8) 0.014(7) -0.005(9) -0.001(11)
C25 0.083(9) 0.057(7) 0.047(6) 0.009(5) 0.011(6) 0.003(7)
C26 0.042(5) 0.044(6) 0.055(6) -0.008(5) -0.001(5) 0.002(5)
C27 0.037(5) 0.047(6) 0.042(5) -0.005(4) 0.011(4) 0.003(4)
C28 0.048(5) 0.061(6) 0.039(5) -0.001(5) 0.011(4) 0.008(5)
C29 0.054(6) 0.067(8) 0.078(8) -0.008(6) 0.031(6) -0.015(6)
C30 0.041(6) 0.085(9) 0.092(9) -0.032(8) 0.009(6) -0.020(6)
C31 0.043(5) 0.092(9) 0.065(6) -0.017(8) -0.007(5) 0.016(8)
C32 0.049(6) 0.061(7) 0.055(6) -0.007(5) 0.008(5) 0.007(5)

loop_
_atom_type_symbol
_atom_type_description
_atom_type_scat_dispersion_real
_atom_type_scat_dispersion_imag
_atom_type_scat_source
C C 0.0030 0.0020 'International Tables Vol C Tables 4.2.6.8 and 6.1.1.4'
H H 0.0000 0.0000 'International Tables Vol C Tables 4.2.6.8 and 6.1.1.4'
Hf Hf -0.5830 6.1850 'International Tables Vol C Tables 4.2.6.8 and 6.1.1.4'
N N 0.0060 0.0030 'International Tables Vol C Tables 4.2.6.8 and 6.1.1.4'

loop_
_geom_angle_atom_site_label_1
_geom_angle_atom_site_label_2
_geom_angle_atom_site_label_3
_geom_angle
_geom_angle_site_symmetry_1
_geom_angle_site_symmetry_3
_geom_angle_publ_flag
N3 Hf N1 178.7(3) . . ?
N3 Hf C19 96.9(3) . . ?
N1 Hf C19 83.8(3) . . ?
N3 Hf C26 82.8(3) . . ?
N1 Hf C26 96.0(3) . . ?
C19 Hf C26 96.4(4) . . ?
N3 Hf N2 106.4(2) . . ?
N1 Hf N2 73.1(3) . . ?
C19 Hf N2 155.6(3) . . ?
C26 Hf N2 93.6(3) . . ?
N3 Hf N4 73.3(2) . . ?
N1 Hf N4 107.8(2) . . ?
C19 Hf N4 89.5(3) . . ?
C26 Hf N4 156.0(3) . . ?
N2 Hf N4 90.4(2) . . ?
C4A N1 C1 107.1(16) . . ?
C4A N1 C4B 9(2) . . ?
C1 N1 C4B 104.3(10) . . ?
C4A N1 Hf 115.3(15) . . ?
C1 N1 Hf 137.4(7) . . ?
C4B N1 Hf 116.9(9) . . ?
C5 N2 C6 117.5(7) . . ?
C5 N2 Hf 110.4(6) . . ?
C6 N2 Hf 131.7(5) . . ?
C10 N3 C13 105.1(7) . . ?
C10 N3 Hf 139.7(6) . . ?
C13 N3 Hf 114.1(5) . . ?
C14 N4 C15 118.8(7) . . ?
C14 N4 Hf 111.3(6) . . ?
C15 N4 Hf 129.6(5) . . ?
N1 C1 C2 111.2(9) . . ?
N1 C1 H1 121(6) . . ?
C2 C1 H1 127(6) . . ?
C3 C2 C1 105.5(9) . . ?
C3 C2 H2 130(6) . . ?
C1 C2 H2 124(6) . . ?
C4B C3 C2 109.1(12) . . ?
C4B C3 C4A 10.3(18) . . ?
C2 C3 C4A 102.7(15) . . ?
C4B C3 H3 117(5) . . ?
C2 C3 H3 133(5) . . ?
C4A C3 H3 124(5) . . ?
N1 C4A C5 123(2) . . ?
N1 C4A C3 113(2) . . ?
C5 C4A C3 120(2) . . ?
C3 C4B C5 136.1(18) . . ?
C3 C4B N1 109.6(15) . . ?
C5 C4B N1 114.2(15) . . ?
N2 C5 C4B 124.8(12) . . ?
N2 C5 C4A 116.8(15) . . ?
C4B C5 C4A 11.3(17) . . ?
N2 C5 H5 129(7) . . ?
C4B C5 H5 106(7) . . ?
C4A C5 H5 114(7) . . ?
N2 C6 C9 108.1(6) . . ?
N2 C6 C7 107.9(7) . . ?
C9 C6 C7 109.5(8) . . ?
N2 C6 C8 111.8(7) . . ?
C9 C6 C8 109.4(7) . . ?
C7 C6 C8 110.1(7) . . ?
C6 C7 H7A 109.5 . . ?
C6 C7 H7B 109.5 . . ?
H7A C7 H7B 109.5 . . ?
C6 C7 H7C 109.5 . . ?
H7A C7 H7C 109.5 . . ?
H7B C7 H7C 109.5 . . ?
C6 C8 H8A 109.5 . . ?
C6 C8 H8B 109.5 . . ?
H8A C8 H8B 109.5 . . ?
C6 C8 H8C 109.5 . . ?
H8A C8 H8C 109.5 . . ?
H8B C8 H8C 109.5 . . ?
C6 C9 H9A 109.5 . . ?
C6 C9 H9B 109.5 . . ?
H9A C9 H9B 109.5 . . ?
C6 C9 H9C 109.5 . . ?
H9A C9 H9C 109.5 . . ?
H9B C9 H9C 109.5 . . ?
C11 C10 N3 110.4(10) . . ?
C11 C10 H10 133(5) . . ?
N3 C10 H10 117(5) . . ?
C10 C11 C12 109.2(11) . . ?
C10 C11 H11 111(9) . . ?
C12 C11 H11 134(9) . . ?
C11 C12 C13 105.7(10) . . ?
C11 C12 H12 123(6) . . ?
C13 C12 H12 130(6) . . ?
N3 C13 C12 109.5(8) . . ?
N3 C13 C14 119.1(8) . . ?
C12 C13 C14 131.4(9) . . ?
N4 C14 C13 120.6(8) . . ?
N4 C14 H14 126(5) . . ?
C13 C14 H14 113(5) . . ?
C17A C15 C16B 78.2(14) . . ?
C17A C15 N4 109.5(11) . . ?
C16B C15 N4 106.9(11) . . ?
C17A C15 C18B 128.8(14) . . ?
C16B C15 C18B 107.4(14) . . ?
N4 C15 C18B 116.5(11) . . ?
C17A C15 C17B 30.8(10) . . ?
C16B C15 C17B 108.1(14) . . ?
N4 C15 C17B 107.1(9) . . ?
C18B C15 C17B 110.6(12) . . ?
C17A C15 C18A 112.3(13) . . ?
C16B C15 C18A 133.4(14) . . ?
N4 C15 C18A 111.0(11) . . ?
C18B C15 C18A 30.0(10) . . ?
C17B C15 C18A 85.8(11) . . ?
C17A C15 C16A 107.4(15) . . ?
C16B C15 C16A 31.4(11) . . ?
N4 C15 C16A 106.7(11) . . ?
C18B C15 C16A 80.2(13) . . ?
C17B C15 C16A 134.0(14) . . ?
C18A C15 C16A 109.7(13) . . ?
C15 C16A H16A 109.5 . . ?
C15 C16A H16B 109.5 . . ?
C15 C16A H16C 109.5 . . ?
C15 C17A H17A 109.5 . . ?
C15 C17A H17B 109.5 . . ?
C15 C17A H17C 109.5 . . ?
C15 C18A H18A 109.5 . . ?
C15 C18A H18B 109.5 . . ?
C15 C18A H18C 109.5 . . ?
C15 C16B H16D 109.5 . . ?
C15 C16B H16E 109.5 . . ?
H16D C16B H16E 109.5 . . ?
C15 C16B H16F 109.5 . . ?
H16D C16B H16F 109.5 . . ?
H16E C16B H16F 109.5 . . ?
C15 C17B H17D 109.5 . . ?
C15 C17B H17E 109.5 . . ?
H17D C17B H17E 109.5 . . ?
C15 C17B H17F 109.5 . . ?
H17D C17B H17F 109.5 . . ?
H17E C17B H17F 109.5 . . ?
C15 C18B H18D 109.5 . . ?
C15 C18B H18E 109.5 . . ?
H18D C18B H18E 109.5 . . ?
C15 C18B H18F 109.5 . . ?
H18D C18B H18F 109.5 . . ?
H18E C18B H18F 109.5 . . ?
C20 C19 Hf 116.3(7) . . ?
C20 C19 H19A 107(5) . . ?
Hf C19 H19A 103(5) . . ?
C20 C19 H19B 105(4) . . ?
Hf C19 H19B 107(4) . . ?
H19A C19 H19B 118(7) . . ?
C25 C20 C21 115.3(10) . . ?
C25 C20 C19 121.5(9) . . ?
C21 C20 C19 123.2(10) . . ?
C20 C21 C22 121.7(12) . . ?
C20 C21 H21 114(5) . . ?
C22 C21 H21 124(5) . . ?
C23 C22 C21 121.6(13) . . ?
C23 C22 H22 121(9) . . ?
C21 C22 H22 117(9) . . ?
C22 C23 C24 117.6(14) . . ?
C22 C23 H23 122(5) . . ?
C24 C23 H23 120(5) . . ?
C25 C24 C23 119.9(15) . . ?
C25 C24 H24 132(10) . . ?
C23 C24 H24 108(10) . . ?
C24 C25 C20 123.8(13) . . ?
C24 C25 H25 123(6) . . ?
C20 C25 H25 114(6) . . ?
C27 C26 Hf 114.6(6) . . ?
C27 C26 H26A 107(4) . . ?
Hf C26 H26A 109(4) . . ?
C27 C26 H26B 120(5) . . ?
Hf C26 H26B 101(5) . . ?
H26A C26 H26B 105(7) . . ?
C28 C27 C32 117.7(9) . . ?
C28 C27 C26 121.5(8) . . ?
C32 C27 C26 120.8(9) . . ?
C29 C28 C27 121.5(9) . . ?
C29 C28 H28 122(4) . . ?
C27 C28 H28 117(4) . . ?
C30 C29 C28 120.1(11) . . ?
C30 C29 H29 123(4) . . ?
C28 C29 H29 117(4) . . ?
C29 C30 C31 120.7(11) . . ?
C29 C30 H30 120(5) . . ?
C31 C30 H30 119(5) . . ?
C30 C31 C32 120.2(11) . . ?
C30 C31 H31 118(7) . . ?
C32 C31 H31 121(7) . . ?
C31 C32 C27 119.7(10) . . ?
C31 C32 H32 125(5) . . ?
C27 C32 H32 116(5) . . ?

loop_
_geom_bond_atom_site_label_1
_geom_bond_atom_site_label_2
_geom_bond_distance
_geom_bond_site_symmetry_2
_geom_bond_publ_flag
Hf N3 2.196(6) . ?
Hf N1 2.201(6) . ?
Hf C19 2.252(10) . ?
Hf C26 2.270(9) . ?
Hf N2 2.354(6) . ?
Hf N4 2.363(6) . ?
N1 C4A 1.22(3) . ?
N1 C1 1.355(10) . ?
N1 C4B 1.40(2) . ?
N2 C5 1.303(12) . ?
N2 C6 1.506(10) . ?
N3 C10 1.365(11) . ?
N3 C13 1.377(10) . ?
N4 C14 1.281(11) . ?
N4 C15 1.497(10) . ?
C1 C2 1.380(14) . ?
C1 H1 0.85(7) . ?
C2 C3 1.374(14) . ?
C2 H2 0.77(7) . ?
C3 C4B 1.34(2) . ?
C3 C4A 1.47(3) . ?
C3 H3 0.80(6) . ?
C4A C5 1.44(3) . ?
C4B C5 1.39(2) . ?
C5 H5 0.71(7) . ?
C6 C9 1.511(11) . ?
C6 C7 1.527(11) . ?
C6 C8 1.530(12) . ?
C7 H7A 0.9600 . ?
C7 H7B 0.9600 . ?
C7 H7C 0.9600 . ?
C8 H8A 0.9600 . ?
C8 H8B 0.9600 . ?
C8 H8C 0.9600 . ?
C9 H9A 0.9600 . ?
C9 H9B 0.9600 . ?
C9 H9C 0.9600 . ?
C10 C11 1.337(17) . ?
C10 H10 0.89(7) . ?
C11 C12 1.361(17) . ?
C11 H11 0.56(6) . ?
C12 C13 1.390(13) . ?
C12 H12 0.77(7) . ?
C13 C14 1.403(11) . ?
C14 H14 1.01(8) . ?
C15 C17A 1.47(2) . ?
C15 C16B 1.49(2) . ?
C15 C18B 1.51(2) . ?
C15 C17B 1.522(19) . ?
C15 C18A 1.53(2) . ?
C15 C16A 1.53(2) . ?
C16A H16A 0.9600 . ?
C16A H16B 0.9600 . ?
C16A H16C 0.9600 . ?
C17A H17A 0.9600 . ?
C17A H17B 0.9600 . ?
C17A H17C 0.9600 . ?
C18A H18A 0.9600 . ?
C18A H18B 0.9600 . ?
C18A H18C 0.9600 . ?
C16B H16D 0.9600 . ?
C16B H16E 0.9600 . ?
C16B H16F 0.9600 . ?
C17B H17D 0.9600 . ?
C17B H17E 0.9600 . ?
C17B H17F 0.9600 . ?
C18B H18D 0.9600 . ?
C18B H18E 0.9600 . ?
C18B H18F 0.9600 . ?
C19 C20 1.498(13) . ?
C19 H19A 1.04(9) . ?
C19 H19B 0.85(6) . ?
C20 C25 1.381(13) . ?
C20 C21 1.386(12) . ?
C21 C22 1.390(14) . ?
C21 H21 1.08(8) . ?
C22 C23 1.332(17) . ?
C22 H22 0.87(10) . ?
C23 C24 1.42(2) . ?
C23 H23 0.98(10) . ?
C24 C25 1.337(17) . ?
C24 H24 0.74(11) . ?
C25 H25 0.95(8) . ?
C26 C27 1.485(12) . ?
C26 H26A 0.92(7) . ?
C26 H26B 0.86(7) . ?
C27 C28 1.387(11) . ?
C27 C32 1.394(12) . ?
C28 C29 1.367(13) . ?
C28 H28 1.05(6) . ?
C29 C30 1.349(15) . ?
C29 H29 1.05(8) . ?
C30 C31 1.362(16) . ?
C30 H30 0.83(7) . ?
C31 C32 1.393(14) . ?
C31 H31 0.90(10) . ?
C32 H32 1.02(10) . ?

loop_
_geom_torsion_atom_site_label_1
_geom_torsion_atom_site_label_2
_geom_torsion_atom_site_label_3
_geom_torsion_atom_site_label_4
_geom_torsion
_geom_torsion_site_symmetry_1
_geom_torsion_site_symmetry_2
_geom_torsion_site_symmetry_3
_geom_torsion_site_symmetry_4
_geom_torsion_publ_flag
N3 Hf N1 C4A -69(13) . . . . ?
C19 Hf N1 C4A 169.3(16) . . . . ?
C26 Hf N1 C4A -94.9(16) . . . . ?
N2 Hf N1 C4A -3.0(16) . . . . ?
N4 Hf N1 C4A 81.8(16) . . . . ?
N3 Hf N1 C1 106(13) . . . . ?
C19 Hf N1 C1 -15.8(8) . . . . ?
C26 Hf N1 C1 80.0(8) . . . . ?
N2 Hf N1 C1 171.9(8) . . . . ?
N4 Hf N1 C1 -103.3(8) . . . . ?
N3 Hf N1 C4B -59(13) . . . . ?
C19 Hf N1 C4B 179.6(11) . . . . ?
C26 Hf N1 C4B -84.6(11) . . . . ?
N2 Hf N1 C4B 7.3(10) . . . . ?
N4 Hf N1 C4B 92.1(10) . . . . ?
N3 Hf N2 C5 174.3(6) . . . . ?
N1 Hf N2 C5 -4.5(6) . . . . ?
C19 Hf N2 C5 -23.3(11) . . . . ?
C26 Hf N2 C5 90.7(6) . . . . ?
N4 Hf N2 C5 -113.0(6) . . . . ?
N3 Hf N2 C6 2.0(7) . . . . ?
N1 Hf N2 C6 -176.8(7) . . . . ?
C19 Hf N2 C6 164.5(8) . . . . ?
C26 Hf N2 C6 -81.5(7) . . . . ?
N4 Hf N2 C6 74.8(6) . . . . ?
N1 Hf N3 C10 -32(13) . . . . ?
C19 Hf N3 C10 89.3(10) . . . . ?
C26 Hf N3 C10 -6.3(9) . . . . ?
N2 Hf N3 C10 -97.9(9) . . . . ?
N4 Hf N3 C10 176.7(10) . . . . ?
N1 Hf N3 C13 162(13) . . . . ?
C19 Hf N3 C13 -76.6(6) . . . . ?
C26 Hf N3 C13 -172.2(6) . . . . ?
N2 Hf N3 C13 96.1(5) . . . . ?
N4 Hf N3 C13 10.8(5) . . . . ?
N3 Hf N4 C14 -10.2(6) . . . . ?
N1 Hf N4 C14 170.4(6) . . . . ?
C19 Hf N4 C14 87.1(6) . . . . ?
C26 Hf N4 C14 -17.6(11) . . . . ?
N2 Hf N4 C14 -117.2(6) . . . . ?
N3 Hf N4 C15 176.4(7) . . . . ?
N1 Hf N4 C15 -3.0(7) . . . . ?
C19 Hf N4 C15 -86.3(7) . . . . ?
C26 Hf N4 C15 169.0(8) . . . . ?
N2 Hf N4 C15 69.3(7) . . . . ?
C4A N1 C1 C2 4.9(18) . . . . ?
C4B N1 C1 C2 -4.4(13) . . . . ?
Hf N1 C1 C2 -170.2(7) . . . . ?
N1 C1 C2 C3 1.6(12) . . . . ?
C1 C2 C3 C4B 2.1(15) . . . . ?
C1 C2 C3 C4A -6.3(16) . . . . ?
C1 N1 C4A C5 -166.0(19) . . . . ?
C4B N1 C4A C5 -92(13) . . . . ?
Hf N1 C4A C5 10(3) . . . . ?
C1 N1 C4A C3 -9(2) . . . . ?
C4B N1 C4A C3 65(12) . . . . ?
Hf N1 C4A C3 167.1(13) . . . . ?
C4B C3 C4A N1 -119(13) . . . . ?
C2 C3 C4A N1 10(2) . . . . ?
C4B C3 C4A C5 38(10) . . . . ?
C2 C3 C4A C5 168(2) . . . . ?
C2 C3 C4B C5 -179(2) . . . . ?
C4A C3 C4B C5 -127(13) . . . . ?
C2 C3 C4B N1 -4.9(18) . . . . ?
C4A C3 C4B N1 48(11) . . . . ?
C4A N1 C4B C3 -103(13) . . . . ?
C1 N1 C4B C3 5.7(17) . . . . ?
Hf N1 C4B C3 175.0(10) . . . . ?
C4A N1 C4B C5 73(13) . . . . ?
C1 N1 C4B C5 -178.5(13) . . . . ?
Hf N1 C4B C5 -9.2(19) . . . . ?
C6 N2 C5 C4B 174.8(12) . . . . ?
Hf N2 C5 C4B 1.4(15) . . . . ?
C6 N2 C5 C4A -175.9(15) . . . . ?
Hf N2 C5 C4A 10.6(16) . . . . ?
C3 C4B C5 N2 179.3(18) . . . . ?
N1 C4B C5 N2 5(2) . . . . ?
C3 C4B C5 C4A 132(12) . . . . ?
N1 C4B C5 C4A -43(10) . . . . ?
N1 C4A C5 N2 -15(3) . . . . ?
C3 C4A C5 N2 -170.2(17) . . . . ?
N1 C4A C5 C4B 122(12) . . . . ?
C3 C4A C5 C4B -33(9) . . . . ?
C5 N2 C6 C9 167.8(7) . . . . ?
Hf N2 C6 C9 -20.4(9) . . . . ?
C5 N2 C6 C7 -73.9(10) . . . . ?
Hf N2 C6 C7 97.9(8) . . . . ?
C5 N2 C6 C8 47.3(10) . . . . ?
Hf N2 C6 C8 -140.9(6) . . . . ?
C13 N3 C10 C11 0.3(12) . . . . ?
Hf N3 C10 C11 -166.4(9) . . . . ?
N3 C10 C11 C12 -0.3(16) . . . . ?
C10 C11 C12 C13 0.0(16) . . . . ?
C10 N3 C13 C12 -0.3(11) . . . . ?
Hf N3 C13 C12 170.3(7) . . . . ?
C10 N3 C13 C14 178.2(8) . . . . ?
Hf N3 C13 C14 -11.1(9) . . . . ?
C11 C12 C13 N3 0.2(14) . . . . ?
C11 C12 C13 C14 -178.1(11) . . . . ?
C15 N4 C14 C13 -177.5(8) . . . . ?
Hf N4 C14 C13 8.2(10) . . . . ?
N3 C13 C14 N4 1.4(13) . . . . ?
C12 C13 C14 N4 179.6(11) . . . . ?
C14 N4 C15 C17A -158.2(12) . . . . ?
Hf N4 C15 C17A 14.8(14) . . . . ?
C14 N4 C15 C16B 118.6(12) . . . . ?
Hf N4 C15 C16B -68.4(12) . . . . ?
C14 N4 C15 C18B -1.4(15) . . . . ?
Hf N4 C15 C18B 171.6(10) . . . . ?
C14 N4 C15 C17B -125.8(11) . . . . ?
Hf N4 C15 C17B 47.2(11) . . . . ?
C14 N4 C15 C18A -33.7(13) . . . . ?
Hf N4 C15 C18A 139.3(10) . . . . ?
C14 N4 C15 C16A 85.8(13) . . . . ?
Hf N4 C15 C16A -101.2(12) . . . . ?
N3 Hf C19 C20 13.1(8) . . . . ?
N1 Hf C19 C20 -168.0(8) . . . . ?
C26 Hf C19 C20 96.6(8) . . . . ?
N2 Hf C19 C20 -150.0(6) . . . . ?
N4 Hf C19 C20 -60.1(8) . . . . ?
Hf C19 C20 C25 -77.8(11) . . . . ?
Hf C19 C20 C21 99.7(10) . . . . ?
C25 C20 C21 C22 0.2(14) . . . . ?
C19 C20 C21 C22 -177.5(10) . . . . ?
C20 C21 C22 C23 0.8(17) . . . . ?
C21 C22 C23 C24 -0.9(19) . . . . ?
C22 C23 C24 C25 0(2) . . . . ?
C23 C24 C25 C20 1(2) . . . . ?
C21 C20 C25 C24 -1.1(17) . . . . ?
C19 C20 C25 C24 176.6(11) . . . . ?
N3 Hf C26 C27 166.4(8) . . . . ?
N1 Hf C26 C27 -14.1(8) . . . . ?
C19 Hf C26 C27 70.2(8) . . . . ?
N2 Hf C26 C27 -87.5(7) . . . . ?
N4 Hf C26 C27 173.6(5) . . . . ?
Hf C26 C27 C28 83.0(9) . . . . ?
Hf C26 C27 C32 -94.3(9) . . . . ?
C32 C27 C28 C29 4.3(13) . . . . ?
C26 C27 C28 C29 -173.1(9) . . . . ?
C27 C28 C29 C30 -4.0(15) . . . . ?
C28 C29 C30 C31 2.2(16) . . . . ?
C29 C30 C31 C32 -0.9(17) . . . . ?
C30 C31 C32 C27 1.3(15) . . . . ?
C28 C27 C32 C31 -2.9(13) . . . . ?
C26 C27 C32 C31 174.5(8) . . . . ?
